data_4034612
loop_
_publ_author_name
'Ferko, Branislav'
'Zeman, Mari\'an'
'Formica, Michele'
'Vesel\'y, Sebasti\'an'
'Doh\'a\<no\<sov\'a, Jana'
'Moncol, J\'an'
'Olejn\'ikov\'a, Petra'
'Berke\<s, Du\<san'
'Jakubec, Pavol'
'Dixon, Darren J.'
'Caletkov\'a, Ol'ga'

_publ_section_title
;
 Total Synthesis of Berkeleylactone A.
;
_journal_issue 11
_journal_name_full 'The Journal of organic chemistry'
_journal_page_first 7159
_journal_page_last 7165
_journal_paper_doi 10.1021/acs.joc.9b00850
_journal_volume 84
_journal_year 2019
_chemical_absolute_configuration ad
_chemical_formula_moiety 'C19 H32 O7 S, 0.5(H2 O)'
_chemical_formula_sum 'C19 H33 O7.5 S'
_chemical_formula_weight 413.51
_chemical_melting_point ?
_space_group_IT_number 5
_space_group_name_Hall 'C 2y'
_space_group_name_H-M_alt 'C 1 2 1'
_symmetry_cell_setting monoclinic
_symmetry_space_group_name_H-M 'C 1 2 1'
_atom_sites_solution_hydrogens difmap
_atom_sites_solution_primary other
_audit_creation_date 2019-01-27
_audit_creation_method CRYSTALS_ver_14.61_build_6999
_cell_angle_alpha 90
_cell_angle_beta 98.775(3)
_cell_angle_gamma 90
_cell_formula_units_Z 4
_cell_length_a 21.58460(2)
_cell_length_b 5.024300(10)
_cell_length_c 19.56580(2)
_cell_measurement_reflns_used 49377
_cell_measurement_temperature 100
_cell_measurement_theta_max 72.09
_cell_measurement_theta_min 4.15
_cell_volume 2097.026(18)
_computing_cell_refinement 'X-Area Recipe 1.33.0.0 (STOE, 2015)'
_computing_data_collection 'X-Area Pilatus3_SV 1.31.136.0 (STOE, 2017)'
_computing_data_reduction
;
X-Area Integrate 1.71.2.0 (STOE, 2017) X-Area LANA 1.71.6.0 (STOE, 2017)
;
_computing_molecular_graphics 'Olex2 (Dolomanov et al., 2009)'
_computing_publication_material 'CRYSTALS (Betteridge et al., 2003)'
_computing_structure_refinement 'CRYSTALS (Betteridge et al., 2003)'
_computing_structure_solution 'ShelXT (Sheldrick, 2015)'
_diffrn_ambient_temperature 100
_diffrn_detector 'Pilatus3R 300K'
_diffrn_detector_area_resol_mean 5.81
_diffrn_detector_type 'DECTRIS PILATUS3R 300K'
_diffrn_measured_fraction_theta_full 0.994
_diffrn_measured_fraction_theta_max 0.972
_diffrn_measurement_device 'Eulerian 4-circle diffractometer'
_diffrn_measurement_device_type 'Stoe StadiVari'
_diffrn_measurement_method '\w scans'
_diffrn_radiation_collimation '0.6 mm diameter'
_diffrn_radiation_monochromator 'Graded multilayer mirror'
_diffrn_radiation_polarisn_norm 270
_diffrn_radiation_type CuK\a
_diffrn_radiation_wavelength 1.54186
_diffrn_reflns_av_R_equivalents 0.000
_diffrn_reflns_av_unetI/netI 0.070
_diffrn_reflns_limit_h_max 25
_diffrn_reflns_limit_h_min -26
_diffrn_reflns_limit_k_max 5
_diffrn_reflns_limit_k_min -2
_diffrn_reflns_limit_l_max 23
_diffrn_reflns_limit_l_min -23
_diffrn_reflns_number 36157
_diffrn_reflns_theta_full 67.686
_diffrn_reflns_theta_max 71.605
_diffrn_reflns_theta_min 4.145
_diffrn_source 'Genix3D Cu HF'
_diffrn_source_current 0.600
_diffrn_source_power 0.030
_diffrn_source_voltage 50
_diffrn_standards_number 0
_exptl_absorpt_coefficient_mu 1.713
_exptl_absorpt_correction_T_max 0.782
_exptl_absorpt_correction_T_min 0.207
_exptl_absorpt_correction_type multi-scan
_exptl_absorpt_process_details 'STOE LANA (Koziskova et al., 2016)'
_exptl_crystal_colour colorless
_exptl_crystal_density_diffrn 1.310
_exptl_crystal_density_meas ?
_exptl_crystal_density_method 'not measured'
_exptl_crystal_description needle
_exptl_crystal_F_000 891.994
_exptl_crystal_size_max 0.500
_exptl_crystal_size_mid 0.030
_exptl_crystal_size_min 0.020
_refine_diff_density_max 0.28
_refine_diff_density_min -0.28
_refine_ls_abs_structure_details
; 
 Parsons, Flack & Wagner (2013), 
 566 Friedel Pairs 
;
_refine_ls_abs_structure_Flack -0.024(9)
_refine_ls_extinction_coef 15(2)
_refine_ls_extinction_method 'Larson (1970), Equation 22'
_refine_ls_goodness_of_fit_ref 1.0202
_refine_ls_hydrogen_treatment mixed
_refine_ls_matrix_type full
_refine_ls_number_parameters 267
_refine_ls_number_reflns 2818
_refine_ls_number_restraints 11
_refine_ls_R_factor_all 0.0343
_refine_ls_R_factor_gt 0.0303
_refine_ls_shift/su_max 0.0048806
_refine_ls_shift/su_mean 0.0002357
_refine_ls_structure_factor_coef Fsqd
_refine_ls_weighting_details
;
 Method= Modified Sheldrick 
 w=1/[\s^2^(F^2^) + ( 0.02P)^2^ + 5.46P] 
 ,where P=(max(Fo^2^,0) + 2Fc^2^)/3 
;
_refine_ls_weighting_scheme calc
_refine_ls_wR_factor_all 0.0786
_refine_ls_wR_factor_gt 0.0765
_refine_ls_wR_factor_ref 0.0786
_reflns_limit_h_max 25
_reflns_limit_h_min -26
_reflns_limit_k_max 5
_reflns_limit_k_min -2
_reflns_limit_l_max 23
_reflns_limit_l_min 0
_reflns_number_gt 2589
_reflns_number_total 2821
_reflns_threshold_expression I>2.0\s(I)
_oxford_diffrn_Wilson_B_factor 0.00
_oxford_diffrn_Wilson_scale 0.00
_oxford_refine_ls_r_factor_ref 0.0343
_oxford_refine_ls_scale 0.5329(10)
_oxford_reflns_number_all 2818
_oxford_structure_analysis_title 'THIS IS THE DEFAULT SETTING FOR THE TITLE, P'
_cod_data_source_file jo9b00850_si_002.cif
_cod_data_source_block 14a
_cod_depositor_comments
;
The following automatic conversions were performed:

data item '_chemical_melting_point' value 'not measured' was changed
to '?' -- the value is undefined or not given.

data item '_exptl_crystal_density_meas' value 'not measured' was
changed to '?' -- the value is perceived as not measured.

Automatic conversion script
Id: cif_fix_values 6909 2019-04-08 15:41:33Z antanas 

2022-01-10
Z value and formula fixed to values more according to usual
chemical conventions.                 miguel
;
_cod_original_formula_sum 'C38 H66 O15 S2'
_cod_original_formula_weight 827.03
_cod_original_formula_moiety '2(C19 H32 O7 S), H2 O'
_cod_original_formula_units_Z 2
_cod_original_cell_volume 2097.026(15)
_cod_original_sg_symbol_H-M 'C 1 2 1 '
_cod_database_code 4034612
_oxford_refine_reflns_threshold_expression_ref I>-2.0\s(I)
_oxford_hooft_y -0.145(10)
_oxford_bijvoet_difference -0.024(9)

loop_
_symmetry_equiv_pos_as_xyz
x,y,z
x+1/2,y+1/2,z
-x,y,-z
-x+1/2,y+1/2,-z

loop_
_atom_site_label
_atom_site_type_symbol
_atom_site_fract_x
_atom_site_fract_y
_atom_site_fract_z
_atom_site_U_iso_or_equiv
_atom_site_occupancy
_atom_site_adp_type
_atom_site_refinement_flags_posn
_atom_site_refinement_flags_adp
S1 S 0.17521(3) 0.1481(2) 0.34892(3) 0.0187 1.0000 Uani . .
O1 O 0.20529(9) 0.6331(5) 0.24447(10) 0.0233 1.0000 Uani . .
O2 O 0.36355(9) 0.4693(5) 0.31292(10) 0.0204 1.0000 Uani . .
O3 O 0.41444(10) -0.1259(5) 0.40232(10) 0.0206 1.0000 Uani D .
O4 O 0.24296(9) 0.2472(5) 0.20707(9) 0.0181 1.0000 Uani . .
O5 O 0.06360(10) 0.7341(5) 0.45218(11) 0.0253 1.0000 Uani D .
O6 O 0.14568(9) 0.8877(5) 0.52519(10) 0.0200 1.0000 Uani . .
O7 O 0.22376(9) 0.5535(5) 0.47311(11) 0.0208 1.0000 Uani D .
O8 O 0.5000 0.6347(7) 0.5000 0.0194 1.0000 Uani DS T
C1 C 0.23024(13) 0.4182(7) 0.25615(14) 0.0172 1.0000 Uani . .
C2 C 0.24673(13) 0.3028(6) 0.32783(14) 0.0159 1.0000 Uani . .
C3 C 0.30039(13) 0.1029(7) 0.33719(13) 0.0175 1.0000 Uani . .
C4 C 0.36150(13) 0.2412(7) 0.33461(13) 0.0167 1.0000 Uani . .
C5 C 0.42301(13) 0.0960(6) 0.35884(14) 0.0170 1.0000 Uani . .
C6 C 0.45577(14) 0.0171(7) 0.29753(16) 0.0221 1.0000 Uani . .
C7 C 0.49301(14) 0.2417(7) 0.27065(15) 0.0240 1.0000 Uani . .
C8 C 0.52980(13) 0.1475(9) 0.21423(15) 0.0293 1.0000 Uani . .
C9 C 0.48920(15) 0.0999(7) 0.14411(16) 0.0266 1.0000 Uani . .
C10 C 0.46523(15) 0.3573(8) 0.10811(16) 0.0275 1.0000 Uani . .
C11 C 0.42169(16) 0.3171(9) 0.03984(17) 0.0340 1.0000 Uani . .
C12 C 0.36006(14) 0.1728(9) 0.04506(15) 0.0296 1.0000 Uani . .
C13 C 0.32034(14) 0.3048(8) 0.09382(16) 0.0254 1.0000 Uani . .
C14 C 0.25585(13) 0.1779(8) 0.09011(14) 0.0231 1.0000 Uani . .
C15 C 0.21450(14) 0.3079(7) 0.13608(14) 0.0208 1.0000 Uani . .
C16 C 0.14809(14) 0.2023(8) 0.12614(15) 0.0281 1.0000 Uani . .
C17 C 0.12349(13) 0.7270(6) 0.48201(14) 0.0173 1.0000 Uani . .
C18 C 0.15855(13) 0.4935(7) 0.45781(14) 0.0179 1.0000 Uani . .
C19 C 0.13749(13) 0.4339(7) 0.38093(14) 0.0175 1.0000 Uani . .
H31 H 0.4026(16) -0.249(6) 0.3758(16) 0.031(2) 1.0000 Uiso D .
H61 H 0.0483(17) 0.860(6) 0.4702(18) 0.039(2) 1.0000 Uiso D .
H71 H 0.2418(16) 0.414(5) 0.4860(18) 0.031(2) 1.0000 Uiso D .
H81 H 0.4750(13) 0.722(6) 0.4722(14) 0.0293(14) 1.0000 Uiso D .
H21 H 0.2583 0.4530 0.3608 0.0190 1.0000 Uiso . .
H32 H 0.3020 0.0115 0.3823 0.0210 1.0000 Uiso . .
H33 H 0.2933 -0.0331 0.3003 0.0210 1.0000 Uiso . .
H51 H 0.4512 0.2247 0.3877 0.0200 1.0000 Uiso . .
H63 H 0.4237 -0.0461 0.2595 0.0260 1.0000 Uiso . .
H62 H 0.4844 -0.1334 0.3119 0.0260 1.0000 Uiso . .
H73 H 0.4640 0.3855 0.2521 0.0280 1.0000 Uiso . .
H72 H 0.5227 0.3165 0.3097 0.0280 1.0000 Uiso . .
H83 H 0.5621 0.2822 0.2084 0.0340 1.0000 Uiso . .
H82 H 0.5518 -0.0200 0.2296 0.0340 1.0000 Uiso . .
H91 H 0.4528 -0.0125 0.1508 0.0310 1.0000 Uiso . .
H92 H 0.5139 0.0004 0.1138 0.0310 1.0000 Uiso . .
H101 H 0.4427 0.4609 0.1395 0.0330 1.0000 Uiso . .
H102 H 0.5017 0.4645 0.0991 0.0330 1.0000 Uiso . .
H111 H 0.4445 0.2155 0.0082 0.0410 1.0000 Uiso . .
H112 H 0.4116 0.4940 0.0185 0.0410 1.0000 Uiso . .
H121 H 0.3350 0.1618 -0.0017 0.0360 1.0000 Uiso . .
H122 H 0.3697 -0.0119 0.0611 0.0360 1.0000 Uiso . .
H131 H 0.3426 0.2922 0.1418 0.0300 1.0000 Uiso . .
H132 H 0.3152 0.4959 0.0819 0.0300 1.0000 Uiso . .
H141 H 0.2344 0.1857 0.0416 0.0280 1.0000 Uiso . .
H142 H 0.2612 -0.0121 0.1029 0.0280 1.0000 Uiso . .
H151 H 0.2139 0.5053 0.1288 0.0250 1.0000 Uiso . .
H161 H 0.1278 0.2392 0.0788 0.0430 1.0000 Uiso . .
H162 H 0.1489 0.0098 0.1342 0.0430 1.0000 Uiso . .
H163 H 0.1245 0.2894 0.1589 0.0430 1.0000 Uiso . .
H181 H 0.1500 0.3331 0.4853 0.0210 1.0000 Uiso . .
H191 H 0.0917 0.4043 0.3731 0.0210 1.0000 Uiso . .
H192 H 0.1461 0.5919 0.3537 0.0210 1.0000 Uiso . .

loop_
_atom_site_aniso_label
_atom_site_aniso_U_11
_atom_site_aniso_U_22
_atom_site_aniso_U_33
_atom_site_aniso_U_23
_atom_site_aniso_U_13
_atom_site_aniso_U_12
S1 0.0178(3) 0.0168(4) 0.0220(3) -0.0021(4) 0.0052(3) -0.0012(4)
O1 0.0298(11) 0.0165(12) 0.0237(10) 0.0014(11) 0.0048(8) 0.0055(12)
O2 0.0211(11) 0.0177(14) 0.0227(11) 0.0029(10) 0.0041(9) -0.0000(9)
O3 0.0231(11) 0.0160(13) 0.0213(11) 0.0021(10) -0.0007(9) -0.0007(10)
O4 0.0212(10) 0.0203(13) 0.0128(9) -0.0016(9) 0.0022(8) 0.0034(9)
O5 0.0194(11) 0.0279(16) 0.0272(11) -0.0100(11) -0.0006(9) 0.0042(10)
O6 0.0200(10) 0.0194(14) 0.0196(10) -0.0013(10) -0.0000(8) 0.0002(10)
O7 0.0134(10) 0.0238(14) 0.0236(11) -0.0020(10) -0.0025(8) 0.0034(9)
O8 0.0162(14) 0.0173(17) 0.0224(15) 0.0000 -0.0040(11) 0.0000
C1 0.0157(14) 0.0191(19) 0.0167(14) -0.0010(13) 0.0018(11) -0.0017(13)
C2 0.0178(14) 0.0147(19) 0.0145(13) -0.0014(12) 0.0003(11) -0.0008(13)
C3 0.0190(14) 0.019(2) 0.0139(13) 0.0011(13) 0.0013(11) 0.0003(13)
C4 0.0213(15) 0.0198(19) 0.0091(12) -0.0017(12) 0.0024(11) 0.0008(13)
C5 0.0164(13) 0.016(2) 0.0170(13) 0.0015(13) -0.0015(11) -0.0024(12)
C6 0.0179(15) 0.025(2) 0.0233(15) -0.0023(14) 0.0031(12) 0.0011(14)
C7 0.0194(15) 0.029(2) 0.0232(15) 0.0003(15) 0.0031(12) 0.0001(15)
C8 0.0222(14) 0.038(2) 0.0289(16) 0.0056(19) 0.0078(12) 0.0073(19)
C9 0.0308(17) 0.025(2) 0.0263(15) 0.0018(15) 0.0110(13) 0.0062(15)
C10 0.0270(17) 0.031(2) 0.0264(17) 0.0054(16) 0.0088(14) 0.0026(16)
C11 0.0293(18) 0.048(3) 0.0261(17) 0.0091(18) 0.0105(14) 0.0067(18)
C12 0.0257(15) 0.042(2) 0.0208(14) -0.0053(17) 0.0031(12) 0.0046(18)
C13 0.0255(17) 0.032(2) 0.0198(15) -0.0028(14) 0.0059(13) 0.0012(15)
C14 0.0244(15) 0.029(2) 0.0157(13) -0.0025(15) 0.0035(11) 0.0017(16)
C15 0.0222(15) 0.028(2) 0.0118(13) 0.0006(13) 0.0005(11) 0.0042(14)
C16 0.0211(15) 0.041(3) 0.0212(14) -0.0062(16) 0.0007(12) 0.0007(16)
C17 0.0175(14) 0.019(2) 0.0151(13) 0.0031(13) 0.0022(11) 0.0006(13)
C18 0.0153(14) 0.020(2) 0.0171(14) -0.0002(13) -0.0002(12) -0.0015(13)
C19 0.0153(14) 0.0204(18) 0.0162(14) -0.0007(13) 0.0005(11) 0.0005(13)

loop_
_atom_type_symbol
_atom_type_scat_dispersion_real
_atom_type_scat_dispersion_imag
_atom_type_scat_Cromer_Mann_a1
_atom_type_scat_Cromer_Mann_b1
_atom_type_scat_Cromer_Mann_a2
_atom_type_scat_Cromer_Mann_b2
_atom_type_scat_Cromer_Mann_a3
_atom_type_scat_Cromer_Mann_b3
_atom_type_scat_Cromer_Mann_a4
_atom_type_scat_Cromer_Mann_b4
_atom_type_scat_Cromer_Mann_c
_atom_type_scat_source
C 0.0181 0.0091 2.3100 20.8439 1.0200 10.2075 1.5886 0.5687 0.8650 51.6512 0.2156 'International Tables Vol C 4.2.6.8 and 6.1.1.4'
H 0.0000 0.0000 0.4930 10.5109 0.3229 26.1257 0.1402 3.1424 0.0408 57.7998 0.0030 'International Tables Vol C 4.2.6.8 and 6.1.1.4'
O 0.0492 0.0322 3.0485 13.2771 2.2868 5.7011 1.5463 0.3239 0.8670 32.9089 0.2508 'International Tables Vol C 4.2.6.8 and 6.1.1.4'
S 0.3331 0.5567 6.9053 1.4679 5.2034 22.2151 1.4379 0.2536 1.5863 56.1720 0.8669 'International Tables Vol C 4.2.6.8 and 6.1.1.4'

loop_
_geom_angle_atom_site_label_1
_geom_angle_site_symmetry_1
_geom_angle_atom_site_label_2
_geom_angle_atom_site_label_3
_geom_angle
_geom_angle_publ_flag
C2 . S1 C19 100.42(15) yes
C5 . O3 H31 106(3) no
C1 . O4 C15 116.2(2) yes
C17 . O5 H61 105(3) no
C18 . O7 H71 107(3) no
H81 3_656 O8 H81 116(5) no
O4 . C1 O1 124.5(3) yes
O4 . C1 C2 111.9(3) yes
O1 . C1 C2 123.5(3) yes
C1 . C2 S1 106.57(19) yes
C1 . C2 C3 115.6(2) yes
S1 . C2 C3 110.2(2) yes
C1 . C2 H21 108.1 no
S1 . C2 H21 108.1 no
C3 . C2 H21 108.1 no
C2 . C3 C4 110.3(3) yes
C2 . C3 H32 109.5 no
C4 . C3 H32 109.5 no
C2 . C3 H33 109.7 no
C4 . C3 H33 109.6 no
H32 . C3 H33 108.1 no
C3 . C4 O2 121.6(3) yes
C3 . C4 C5 119.8(3) yes
O2 . C4 C5 118.6(3) yes
C4 . C5 O3 111.8(2) yes
C4 . C5 C6 111.3(2) yes
O3 . C5 C6 112.3(3) yes
C4 . C5 H51 107.0 no
O3 . C5 H51 106.9 no
C6 . C5 H51 107.1 no
C5 . C6 C7 114.1(3) yes
C5 . C6 H63 108.6 no
C7 . C6 H63 108.9 no
C5 . C6 H62 108.5 no
C7 . C6 H62 108.9 no
H63 . C6 H62 107.7 no
C6 . C7 C8 112.3(3) yes
C6 . C7 H73 109.3 no
C8 . C7 H73 109.3 no
C6 . C7 H72 109.1 no
C8 . C7 H72 109.0 no
H73 . C7 H72 107.8 no
C7 . C8 C9 113.9(2) yes
C7 . C8 H83 108.8 no
C9 . C8 H83 108.7 no
C7 . C8 H82 108.8 no
C9 . C8 H82 108.8 no
H83 . C8 H82 107.6 no
C8 . C9 C10 112.9(3) yes
C8 . C9 H91 109.1 no
C10 . C9 H91 108.9 no
C8 . C9 H92 109.2 no
C10 . C9 H92 109.1 no
H91 . C9 H92 107.5 no
C9 . C10 C11 114.4(3) yes
C9 . C10 H101 108.9 no
C11 . C10 H101 108.6 no
C9 . C10 H102 108.6 no
C11 . C10 H102 108.5 no
H101 . C10 H102 107.7 no
C10 . C11 C12 115.4(3) yes
C10 . C11 H111 108.5 no
C12 . C11 H111 108.5 no
C10 . C11 H112 108.4 no
C12 . C11 H112 108.4 no
H111 . C11 H112 107.3 no
C11 . C12 C13 114.3(3) yes
C11 . C12 H121 108.8 no
C13 . C12 H121 108.7 no
C11 . C12 H122 108.7 no
C13 . C12 H122 108.6 no
H121 . C12 H122 107.4 no
C12 . C13 C14 112.6(3) yes
C12 . C13 H131 109.2 no
C14 . C13 H131 109.0 no
C12 . C13 H132 109.0 no
C14 . C13 H132 109.1 no
H131 . C13 H132 107.9 no
C13 . C14 C15 114.2(3) yes
C13 . C14 H141 108.6 no
C15 . C14 H141 108.7 no
C13 . C14 H142 108.7 no
C15 . C14 H142 108.9 no
H141 . C14 H142 107.5 no
C14 . C15 O4 105.9(2) yes
C14 . C15 C16 114.0(3) yes
O4 . C15 C16 107.5(2) yes
C14 . C15 H151 109.9 no
O4 . C15 H151 109.6 no
C16 . C15 H151 109.7 no
C15 . C16 H161 109.5 no
C15 . C16 H162 109.4 no
H161 . C16 H162 109.5 no
C15 . C16 H163 109.6 no
H161 . C16 H163 109.4 no
H162 . C16 H163 109.4 no
O5 . C17 O6 122.7(3) yes
O5 . C17 C18 112.4(3) yes
O6 . C17 C18 124.9(3) yes
C17 . C18 O7 107.2(2) yes
C17 . C18 C19 111.8(2) yes
O7 . C18 C19 112.5(2) yes
C17 . C18 H181 108.4 no
O7 . C18 H181 108.3 no
C19 . C18 H181 108.5 no
C18 . C19 S1 114.4(2) yes
C18 . C19 H191 108.7 no
S1 . C19 H191 108.7 no
C18 . C19 H192 108.6 no
S1 . C19 H192 108.6 no
H191 . C19 H192 107.7 no

loop_
_geom_bond_atom_site_label_1
_geom_bond_atom_site_label_2
_geom_bond_site_symmetry_2
_geom_bond_distance
_geom_bond_publ_flag
S1 C2 . 1.831(3) yes
S1 C19 . 1.809(3) yes
O1 C1 . 1.213(4) yes
O2 C4 . 1.225(4) yes
O3 C5 . 1.432(4) yes
O3 H31 . 0.824(18) no
O4 C1 . 1.348(4) yes
O4 C15 . 1.463(3) yes
O5 C17 . 1.335(3) yes
O5 H61 . 0.817(18) no
O6 C17 . 1.213(4) yes
O7 C18 . 1.426(3) yes
O7 H71 . 0.824(18) no
O8 H81 3_656 0.831(13) no
O8 H81 . 0.831(13) no
C1 C2 . 1.509(4) yes
C2 C3 . 1.523(4) yes
C2 H21 . 1.000 no
C3 C4 . 1.499(4) yes
C3 H32 . 0.992 no
C3 H33 . 0.988 no
C4 C5 . 1.526(4) yes
C5 C6 . 1.535(4) yes
C5 H51 . 1.001 no
C6 C7 . 1.525(5) yes
C6 H63 . 0.988 no
C6 H62 . 0.991 no
C7 C8 . 1.530(4) yes
C7 H73 . 0.988 no
C7 H72 . 0.993 no
C8 C9 . 1.530(4) yes
C8 H83 . 0.990 no
C8 H82 . 0.991 no
C9 C10 . 1.525(5) yes
C9 H91 . 0.992 no
C9 H92 . 0.991 no
C10 C11 . 1.525(5) yes
C10 H101 . 0.988 no
C10 H102 . 0.991 no
C11 C12 . 1.532(5) yes
C11 H111 . 0.990 no
C11 H112 . 0.991 no
C12 C13 . 1.528(4) yes
C12 H121 . 0.991 no
C12 H122 . 0.992 no
C13 C14 . 1.523(4) yes
C13 H131 . 0.989 no
C13 H132 . 0.991 no
C14 C15 . 1.509(4) yes
C14 H141 . 0.992 no
C14 H142 . 0.989 no
C15 C16 . 1.513(4) yes
C15 H151 . 1.002 no
C16 H161 . 0.980 no
C16 H162 . 0.980 no
C16 H163 . 0.981 no
C17 C18 . 1.511(4) yes
C18 C19 . 1.533(4) yes
C18 H181 . 1.001 no
C19 H191 . 0.988 no
C19 H192 . 0.990 no

loop_
_geom_hbond_atom_site_label_D
_geom_hbond_atom_site_label_H
_geom_hbond_atom_site_label_A
_geom_hbond_site_symmetry_A
_geom_hbond_angle_DHA
_geom_hbond_distance_DH
_geom_hbond_distance_HA
_geom_hbond_distance_DA
_geom_hbond_publ_flag
O3 H31 O2 1_545 173(4) 0.824 1.976 2.796(4) yes
O5 H61 O8 2_455 170(4) 0.817 1.876 2.684(4) yes
O7 H71 O7 4_546 171(4) 0.824 2.070 2.887(4) yes
O8 H81 O3 1_565 172(4) 0.831 1.901 2.726(4) yes
C2 H21 O7 . 130 1.00 2.48 3.216(4) yes
C5 H51 O5 2_545 138 1.00 2.56 3.367(4) yes
C18 H181 O6 1_545 163 1.00 2.38 3.345(4) yes
